data_7235369
loop_
_publ_author_name
'Kyprianidou, Eleni J.'
'Lazarides, Theodore'
'Kaziannis, Spyridon'
'Kosmidis, Constantine'
'Itskos, Grigorios'
'Manos, Manolis J.'
'Tasiopoulos, Anastasios J.'

_publ_section_title
;
 Single crystal coordinating solvent exchange as a general method for the
 enhancement of the photoluminescence properties of lanthanide MOFs
;
_journal_issue 15
_journal_name_full 'Journal of Materials Chemistry A'
_journal_page_first 5258
_journal_paper_doi 10.1039/c3ta14489e
_journal_volume 2
_journal_year 2014
_chemical_formula_moiety 'C23 H19 Eu N4 O7'
_chemical_formula_sum 'C23 H19 Eu N4 O7'
_chemical_formula_weight 615.38
_space_group_IT_number 15
_space_group_name_Hall '-C 2yc'
_space_group_name_H-M_alt 'C 1 2/c 1'
_symmetry_cell_setting monoclinic
_symmetry_space_group_name_H-M 'C 1 2/c 1'
_atom_sites_solution_hydrogens geom
_atom_sites_solution_primary direct
_atom_sites_solution_secondary difmap
_audit_creation_method SHELXL-97
_cell_angle_alpha 90.00
_cell_angle_beta 93.371(7)
_cell_angle_gamma 90.00
_cell_formula_units_Z 8
_cell_length_a 29.974(3)
_cell_length_b 12.4213(10)
_cell_length_c 14.3039(9)
_cell_measurement_reflns_used 3079
_cell_measurement_temperature 100(2)
_cell_measurement_theta_max 29.1088
_cell_measurement_theta_min 2.9186
_cell_volume 5316.4(8)
_computing_cell_refinement 'CrysAlis RED'
_computing_data_collection 'CrysAlis CCD'
_computing_data_reduction 'CrysAlis RED'
_computing_molecular_graphics
;
 DIAMOND (Brandenburg, 2006)
 MERCURY (Bruno et al. 2002)
;
_computing_publication_material 'WINGX (Farrugia, 1999)'
_computing_structure_refinement 'SHELXL-97 (Sheldrick, 1997)'
_computing_structure_solution 'SHELXL-97 (Sheldrick, 1997)'
_diffrn_ambient_temperature 100(2)
_diffrn_detector_area_resol_mean 10.4223
_diffrn_measured_fraction_theta_full 0.999
_diffrn_measured_fraction_theta_max 0.999
_diffrn_measurement_device_type 'SuperNova, Dual, Cu at zero, Atlas'
_diffrn_measurement_method '\w scans'
_diffrn_radiation_monochromator mirror
_diffrn_radiation_source 'SuperNova (Mo) X-ray Source'
_diffrn_radiation_type MoK\a
_diffrn_radiation_wavelength 0.71073
_diffrn_reflns_av_R_equivalents 0.0542
_diffrn_reflns_av_sigmaI/netI 0.0759
_diffrn_reflns_limit_h_max 37
_diffrn_reflns_limit_h_min -37
_diffrn_reflns_limit_k_max 15
_diffrn_reflns_limit_k_min -11
_diffrn_reflns_limit_l_max 17
_diffrn_reflns_limit_l_min -17
_diffrn_reflns_number 13921
_diffrn_reflns_theta_full 26.50
_diffrn_reflns_theta_max 26.50
_diffrn_reflns_theta_min 2.92
_exptl_absorpt_coefficient_mu 2.405
_exptl_absorpt_correction_T_max 1.00000
_exptl_absorpt_correction_T_min 0.87914
_exptl_absorpt_correction_type multi-scan
_exptl_absorpt_process_details 'Empirical absorption correction (CrysAlis RED, Oxford Diffraction)'
_exptl_crystal_colour colorless
_exptl_crystal_density_diffrn 1.538
_exptl_crystal_density_method 'not measured'
_exptl_crystal_description plate
_exptl_crystal_F_000 2432
_exptl_crystal_size_max 0.09
_exptl_crystal_size_mid 0.06
_exptl_crystal_size_min 0.04
_refine_diff_density_max 2.053
_refine_diff_density_min -1.961
_refine_diff_density_rms 0.180
_refine_ls_extinction_method none
_refine_ls_goodness_of_fit_ref 1.044
_refine_ls_hydrogen_treatment mixed
_refine_ls_matrix_type full
_refine_ls_number_parameters 319
_refine_ls_number_reflns 5507
_refine_ls_number_restraints 51
_refine_ls_restrained_S_all 1.049
_refine_ls_R_factor_all 0.0770
_refine_ls_R_factor_gt 0.0538
_refine_ls_shift/su_max 0.001
_refine_ls_shift/su_mean 0.000
_refine_ls_structure_factor_coef Fsqd
_refine_ls_weighting_details 'calc w=1/[\s^2^(Fo^2^)+(0.0769P)^2^+0.0000P] where P=(Fo^2^+2Fc^2^)/3'
_refine_ls_weighting_scheme calc
_refine_ls_wR_factor_gt 0.1312
_refine_ls_wR_factor_ref 0.1422
_reflns_number_gt 4087
_reflns_number_total 5507
_reflns_threshold_expression >2sigma(I)
_cod_data_source_file c3ta14489e2.cif
_cod_data_source_block UCY-8-2mIm
_cod_depositor_comments
;
The following automatic conversions were performed:

data item '_symmetry_cell_setting' value 'Monoclinic' was changed to
'monoclinic' in accordance with the
/home/saulius/struct/COD-crude-data/automatic-downloads/DataCite-retrospective/RSC/depositions/lib/dictionaries/cif_core.dic
dictionary named 'cif_core.dic' version 2.4.2 last updated on
2011-04-26.

Automatic conversion script
Id: cif_fix_values 6909 2019-04-08 15:41:33Z antanas 
;
_cod_original_sg_symbol_H-M 'C 2/c'
_cod_database_code 7235369

loop_
_symmetry_equiv_pos_as_xyz
'x, y, z'
'-x, y, -z+1/2'
'x+1/2, y+1/2, z'
'-x+1/2, y+1/2, -z+1/2'
'-x, -y, -z'
'x, -y, z-1/2'
'-x+1/2, -y+1/2, -z'
'x+1/2, -y+1/2, z-1/2'

loop_
_atom_site_label
_atom_site_type_symbol
_atom_site_fract_x
_atom_site_fract_y
_atom_site_fract_z
_atom_site_U_iso_or_equiv
_atom_site_adp_type
_atom_site_occupancy
_atom_site_symmetry_multiplicity
_atom_site_calc_flag
_atom_site_refinement_flags
Eu1 Eu 0.311470(10) 0.31118(3) 0.53558(2) 0.01814(13) Uani 1 1 d .
C1 C 0.3968(2) 0.2686(7) 0.4714(5) 0.0282(17) Uani 1 1 d .
C2 C 0.4417(2) 0.2455(7) 0.4358(5) 0.0294(17) Uani 1 1 d .
C3 C 0.4567(3) 0.1395(8) 0.4285(5) 0.041(2) Uani 1 1 d .
H3 H 0.4381 0.0829 0.4434 0.049 Uiso 1 1 calc R
C4 C 0.4991(3) 0.1181(8) 0.3994(6) 0.043(2) Uani 1 1 d .
H4 H 0.5086 0.0473 0.3932 0.051 Uiso 1 1 calc R
C5 C 0.5273(3) 0.2016(7) 0.3795(5) 0.0359(19) Uani 1 1 d .
C6 C 0.5124(3) 0.3082(7) 0.3854(6) 0.039(2) Uani 1 1 d .
H6 H 0.5310 0.3646 0.3697 0.046 Uiso 1 1 calc R
C7 C 0.4698(3) 0.3301(7) 0.4148(5) 0.038(2) Uani 1 1 d .
H7 H 0.4602 0.4009 0.4204 0.045 Uiso 1 1 calc R
C8 C 0.5739(3) 0.1851(7) 0.3570(6) 0.038(2) Uani 1 1 d D
C9 C 0.2428(2) 0.4433(6) 0.4377(4) 0.0188(14) Uani 1 1 d .
C10 C 0.2111(2) 0.5139(6) 0.3808(4) 0.0220(15) Uani 1 1 d .
C11 C 0.1653(2) 0.5168(6) 0.3928(4) 0.0227(15) Uani 1 1 d .
H11 H 0.1530 0.4720 0.4366 0.027 Uiso 1 1 calc R
C12 C 0.1382(2) 0.5861(6) 0.3396(5) 0.0259(16) Uani 1 1 d .
C13 C 0.1557(2) 0.6426(6) 0.2672(5) 0.0269(16) Uani 1 1 d .
H13 H 0.1370 0.6845 0.2278 0.032 Uiso 1 1 calc R
C14 C 0.2007(2) 0.6374(6) 0.2526(4) 0.0205(14) Uani 1 1 d .
C15 C 0.2288(2) 0.5753(5) 0.3114(4) 0.0186(13) Uani 1 1 d .
H15 H 0.2594 0.5750 0.3041 0.022 Uiso 1 1 calc R
C16 C 0.2208(2) 0.6932(6) 0.1726(4) 0.0225(15) Uani 1 1 d .
C17 C 0.3383(4) 0.2843(11) 0.7647(9) 0.081(2) Uani 1 1 d U
C18 C 0.3453(4) 0.2901(10) 0.9371(8) 0.087(2) Uani 1 1 d U
H18A H 0.3530 0.2446 0.9898 0.130 Uiso 1 1 calc R
H18B H 0.3152 0.3153 0.9407 0.130 Uiso 1 1 calc R
H18C H 0.3653 0.3505 0.9376 0.130 Uiso 1 1 calc R
C19 C 0.3613(4) 0.1119(11) 0.8527(9) 0.091(2) Uani 1 1 d U
H19A H 0.3666 0.0895 0.9166 0.136 Uiso 1 1 calc R
H19B H 0.3879 0.1011 0.8196 0.136 Uiso 1 1 calc R
H19C H 0.3373 0.0703 0.8236 0.136 Uiso 1 1 calc R
C20 C 0.3175(2) 0.5493(6) 0.6761(4) 0.0283(16) Uani 1 1 d .
C21 C 0.3849(3) 0.5382(7) 0.7491(5) 0.0365(19) Uani 1 1 d .
H21 H 0.4094 0.5493 0.7909 0.044 Uiso 1 1 calc R
C22 C 0.3828(3) 0.4713(7) 0.6733(5) 0.0352(19) Uani 1 1 d .
H22 H 0.4062 0.4289 0.6543 0.042 Uiso 1 1 calc R
C23 C 0.2726(3) 0.5896(7) 0.6531(5) 0.039(2) Uani 1 1 d .
H23A H 0.2648 0.6409 0.6996 0.059 Uiso 1 1 calc R
H23B H 0.2518 0.5308 0.6517 0.059 Uiso 1 1 calc R
H23C H 0.2717 0.6238 0.5928 0.059 Uiso 1 1 calc R
N1 N 0.5924(2) 0.0905(6) 0.3602(4) 0.0333(16) Uani 1 1 d .
N2 N 0.3490(3) 0.2285(9) 0.8499(7) 0.0828(19) Uani 1 1 d U
N3 N 0.34055(19) 0.4764(5) 0.6288(4) 0.0253(13) Uani 1 1 d .
N4 N 0.3435(2) 0.5861(5) 0.7516(4) 0.0339(15) Uani 1 1 d .
O1 O 0.37425(17) 0.1931(4) 0.5020(4) 0.0352(13) Uani 1 1 d .
O2 O 0.38209(15) 0.3637(4) 0.4684(3) 0.0282(11) Uani 1 1 d .
O3 O 0.22768(15) 0.3552(4) 0.4698(3) 0.0222(10) Uani 1 1 d .
O4 O 0.28225(15) 0.4686(4) 0.4501(3) 0.0228(10) Uani 1 1 d .
O5 O 0.30353(15) 0.2626(4) 0.3714(3) 0.0217(10) Uani 1 1 d .
O6 O 0.25952(16) 0.3307(4) 0.6550(3) 0.0296(12) Uani 1 1 d .
O7 O 0.34381(19) 0.2377(5) 0.6826(4) 0.0459(14) Uani 1 1 d U
H16 H 0.588(3) 0.258(4) 0.347(6) 0.055 Uiso 1 1 d D

loop_
_atom_site_aniso_label
_atom_site_aniso_U_11
_atom_site_aniso_U_22
_atom_site_aniso_U_33
_atom_site_aniso_U_23
_atom_site_aniso_U_13
_atom_site_aniso_U_12
Eu1 0.0195(2) 0.0202(2) 0.01521(18) 0.00001(13) 0.00495(12) 0.00085(16)
C1 0.024(4) 0.042(5) 0.019(3) 0.004(3) 0.005(3) 0.000(4)
C2 0.019(4) 0.042(5) 0.029(4) 0.009(3) 0.009(3) -0.002(4)
C3 0.037(5) 0.039(5) 0.047(5) 0.010(4) 0.021(4) 0.000(4)
C4 0.032(4) 0.039(6) 0.058(5) 0.002(4) 0.017(4) 0.005(4)
C5 0.026(4) 0.046(6) 0.037(4) 0.009(3) 0.007(3) -0.002(4)
C6 0.031(4) 0.039(5) 0.046(5) 0.020(4) 0.012(4) -0.002(4)
C7 0.032(4) 0.041(6) 0.040(4) 0.009(3) 0.005(4) 0.005(4)
C8 0.034(5) 0.041(6) 0.041(4) 0.008(4) 0.013(4) 0.005(4)
C9 0.022(3) 0.021(4) 0.014(3) 0.000(2) 0.010(2) -0.002(3)
C10 0.026(4) 0.026(4) 0.015(3) 0.001(3) 0.008(3) -0.001(3)
C11 0.024(3) 0.023(4) 0.022(3) 0.005(3) 0.010(3) -0.005(3)
C12 0.021(3) 0.026(4) 0.031(4) 0.010(3) 0.014(3) -0.002(3)
C13 0.031(4) 0.023(4) 0.026(4) 0.003(3) 0.003(3) 0.002(4)
C14 0.024(4) 0.020(4) 0.018(3) 0.001(3) 0.006(3) 0.001(3)
C15 0.017(3) 0.019(4) 0.020(3) -0.002(2) 0.003(2) 0.002(3)
C16 0.030(4) 0.024(4) 0.014(3) 0.007(3) 0.004(3) -0.002(3)
C17 0.085(3) 0.084(3) 0.074(2) -0.0035(19) 0.006(2) 0.002(2)
C18 0.092(3) 0.089(3) 0.078(3) -0.002(2) 0.006(3) 0.004(3)
C19 0.096(3) 0.087(3) 0.089(3) -0.001(2) 0.002(3) 0.006(3)
C20 0.031(4) 0.030(4) 0.025(3) -0.001(3) 0.008(3) -0.008(4)
C21 0.029(4) 0.039(5) 0.042(4) -0.008(3) 0.005(3) -0.001(4)
C22 0.029(4) 0.036(5) 0.040(4) -0.015(3) 0.005(3) -0.001(4)
C23 0.047(5) 0.044(6) 0.029(4) 0.000(3) 0.010(4) 0.000(4)
N1 0.022(3) 0.042(5) 0.037(3) 0.015(3) 0.009(3) 0.004(3)
N2 0.089(3) 0.086(3) 0.074(2) -0.0009(18) 0.006(2) 0.004(2)
N3 0.023(3) 0.027(4) 0.026(3) -0.006(2) 0.006(2) -0.009(3)
N4 0.041(4) 0.033(4) 0.028(3) -0.003(3) 0.005(3) -0.006(3)
O1 0.028(3) 0.035(3) 0.045(3) 0.013(2) 0.014(2) 0.003(3)
O2 0.020(3) 0.031(3) 0.034(3) 0.000(2) 0.011(2) -0.001(2)
O3 0.028(3) 0.021(3) 0.019(2) 0.0020(18) 0.0108(19) -0.002(2)
O4 0.025(2) 0.020(3) 0.024(2) 0.0030(18) 0.0034(19) 0.000(2)
O5 0.024(2) 0.029(3) 0.014(2) -0.0009(18) 0.0088(18) 0.001(2)
O6 0.027(3) 0.043(4) 0.020(2) -0.013(2) 0.010(2) -0.007(2)
O7 0.043(3) 0.033(3) 0.059(3) 0.005(2) -0.013(3) 0.002(3)

loop_
_atom_type_symbol
_atom_type_description
_atom_type_scat_dispersion_real
_atom_type_scat_dispersion_imag
_atom_type_scat_source
C C 0.0033 0.0016 'International Tables Vol C Tables 4.2.6.8 and 6.1.1.4'
H H 0.0000 0.0000 'International Tables Vol C Tables 4.2.6.8 and 6.1.1.4'
N N 0.0061 0.0033 'International Tables Vol C Tables 4.2.6.8 and 6.1.1.4'
O O 0.0106 0.0060 'International Tables Vol C Tables 4.2.6.8 and 6.1.1.4'
Eu Eu -0.1578 3.6682 'International Tables Vol C Tables 4.2.6.8 and 6.1.1.4'

loop_
_geom_angle_atom_site_label_1
_geom_angle_atom_site_label_2
_geom_angle_atom_site_label_3
_geom_angle
_geom_angle_site_symmetry_1
_geom_angle_site_symmetry_3
O3 Eu1 O6 76.69(16) 7_556 .
O3 Eu1 O5 74.44(15) 7_556 .
O6 Eu1 O5 133.38(15) . .
O3 Eu1 O4 121.23(15) 7_556 .
O6 Eu1 O4 92.71(17) . .
O5 Eu1 O4 72.66(16) . .
O3 Eu1 O7 82.69(18) 7_556 .
O6 Eu1 O7 70.40(19) . .
O5 Eu1 O7 138.88(19) . .
O4 Eu1 O7 147.57(18) . .
O3 Eu1 O1 81.76(16) 7_556 .
O6 Eu1 O1 137.65(18) . .
O5 Eu1 O1 72.20(17) . .
O4 Eu1 O1 129.57(16) . .
O7 Eu1 O1 71.02(19) . .
O3 Eu1 O2 130.68(17) 7_556 .
O6 Eu1 O2 149.64(16) . .
O5 Eu1 O2 74.05(15) . .
O4 Eu1 O2 83.32(16) . .
O7 Eu1 O2 97.39(19) . .
O1 Eu1 O2 52.84(17) . .
O3 Eu1 N3 149.62(16) 7_556 .
O6 Eu1 N3 76.33(17) . .
O5 Eu1 N3 135.44(17) . .
O4 Eu1 N3 73.82(18) . .
O7 Eu1 N3 75.3(2) . .
O1 Eu1 N3 109.75(19) . .
O2 Eu1 N3 73.65(17) . .
O3 Eu1 O3 73.48(18) 7_556 .
O6 Eu1 O3 66.10(15) . .
O5 Eu1 O3 71.01(14) . .
O4 Eu1 O3 50.28(15) . .
O7 Eu1 O3 133.94(17) . .
O1 Eu1 O3 139.86(17) . .
O2 Eu1 O3 128.06(14) . .
N3 Eu1 O3 107.51(17) . .
O3 Eu1 C1 106.4(2) 7_556 .
O6 Eu1 C1 153.34(18) . .
O5 Eu1 C1 71.14(17) . .
O4 Eu1 C1 107.03(19) . .
O7 Eu1 C1 83.6(2) . .
O1 Eu1 C1 26.3(2) . .
O2 Eu1 C1 26.5(2) . .
N3 Eu1 C1 91.8(2) . .
O3 Eu1 C1 140.53(16) . .
O3 Eu1 C9 98.07(17) 7_556 .
O6 Eu1 C9 79.36(17) . .
O5 Eu1 C9 69.49(16) . .
O4 Eu1 C9 24.35(16) . .
O7 Eu1 C9 148.78(19) . .
O1 Eu1 C9 140.15(16) . .
O2 Eu1 C9 105.15(17) . .
N3 Eu1 C9 90.45(18) . .
O3 Eu1 C9 25.94(16) . .
C1 Eu1 C9 125.19(18) . .
O3 Eu1 Eu1 39.36(11) 7_556 7_556
O6 Eu1 Eu1 66.25(11) . 7_556
O5 Eu1 Eu1 68.15(11) . 7_556
O4 Eu1 Eu1 83.14(11) . 7_556
O7 Eu1 Eu1 112.62(14) . 7_556
O1 Eu1 Eu1 114.96(13) . 7_556
O2 Eu1 Eu1 142.11(11) . 7_556
N3 Eu1 Eu1 134.73(13) . 7_556
O3 Eu1 Eu1 34.12(10) . 7_556
C1 Eu1 Eu1 132.52(16) . 7_556
C9 Eu1 Eu1 59.15(13) . 7_556
O1 C1 O2 121.4(7) . .
O1 C1 C2 119.4(7) . .
O2 C1 C2 119.2(7) . .
O1 C1 Eu1 60.5(4) . .
O2 C1 Eu1 60.9(3) . .
C2 C1 Eu1 179.0(5) . .
C7 C2 C3 119.6(7) . .
C7 C2 C1 119.9(8) . .
C3 C2 C1 120.4(7) . .
C4 C3 C2 120.5(8) . .
C4 C3 H3 119.7 . .
C2 C3 H3 119.7 . .
C5 C4 C3 120.0(9) . .
C5 C4 H4 120.0 . .
C3 C4 H4 120.0 . .
C4 C5 C6 119.9(7) . .
C4 C5 C8 122.9(8) . .
C6 C5 C8 117.1(7) . .
C7 C6 C5 120.1(8) . .
C7 C6 H6 119.9 . .
C5 C6 H6 119.9 . .
C2 C7 C6 119.7(8) . .
C2 C7 H7 120.2 . .
C6 C7 H7 120.2 . .
N1 C8 C5 121.9(8) . .
N1 C8 H16 129(5) . .
C5 C8 H16 109(5) . .
O4 C9 O3 121.7(6) . .
O4 C9 C10 120.3(6) . .
O3 C9 C10 117.9(6) . .
O4 C9 Eu1 55.2(3) . .
O3 C9 Eu1 66.6(3) . .
C10 C9 Eu1 174.2(4) . .
C15 C10 C11 119.8(6) . .
C15 C10 C9 117.0(6) . .
C11 C10 C9 123.1(6) . .
C12 C11 C10 120.0(6) . .
C12 C11 H11 120.0 . .
C10 C11 H11 120.0 . .
C11 C12 C13 119.5(6) . .
C11 C12 N1 116.9(6) . 3_455
C13 C12 N1 123.4(6) . 3_455
C14 C13 C12 120.6(7) . .
C14 C13 H13 119.7 . .
C12 C13 H13 119.7 . .
C13 C14 C15 120.0(6) . .
C13 C14 C16 122.5(6) . .
C15 C14 C16 117.5(6) . .
C10 C15 C14 119.7(6) . .
C10 C15 H15 120.2 . .
C14 C15 H15 120.2 . .
O6 C16 O5 125.4(6) 6_565 4
O6 C16 C14 118.1(6) 6_565 .
O5 C16 C14 116.5(6) 4 .
O7 C17 N2 120.7(11) . .
N2 C18 H18A 109.5 . .
N2 C18 H18B 109.5 . .
H18A C18 H18B 109.5 . .
N2 C18 H18C 109.5 . .
H18A C18 H18C 109.5 . .
H18B C18 H18C 109.5 . .
N2 C19 H19A 109.5 . .
N2 C19 H19B 109.5 . .
H19A C19 H19B 109.5 . .
N2 C19 H19C 109.5 . .
H19A C19 H19C 109.5 . .
H19B C19 H19C 109.5 . .
N3 C20 N4 109.7(6) . .
N3 C20 C23 127.8(6) . .
N4 C20 C23 122.5(7) . .
C22 C21 N4 106.6(7) . .
C22 C21 H21 126.7 . .
N4 C21 H21 126.7 . .
C21 C22 N3 109.5(7) . .
C21 C22 H22 125.2 . .
N3 C22 H22 125.2 . .
C20 C23 H23A 109.5 . .
C20 C23 H23B 109.5 . .
H23A C23 H23B 109.5 . .
C20 C23 H23C 109.5 . .
H23A C23 H23C 109.5 . .
H23B C23 H23C 109.5 . .
C8 N1 C12 116.2(7) . 3_545
C17 N2 C18 116.6(11) . .
C17 N2 C19 122.6(10) . .
C18 N2 C19 120.7(10) . .
C20 N3 C22 106.4(5) . .
C20 N3 Eu1 129.0(4) . .
C22 N3 Eu1 118.4(5) . .
C20 N4 C21 107.8(6) . .
C1 O1 Eu1 93.2(5) . .
C1 O2 Eu1 92.6(4) . .
C9 O3 Eu1 156.5(4) . 7_556
C9 O3 Eu1 87.5(4) . .
Eu1 O3 Eu1 106.52(18) 7_556 .
C9 O4 Eu1 100.5(4) . .
C16 O5 Eu1 132.0(4) 4_545 .
C16 O6 Eu1 141.2(4) 6_566 .
C17 O7 Eu1 122.3(7) . .

loop_
_geom_bond_atom_site_label_1
_geom_bond_atom_site_label_2
_geom_bond_distance
_geom_bond_site_symmetry_2
Eu1 O3 2.375(5) 7_556
Eu1 O6 2.390(5) .
Eu1 O5 2.423(4) .
Eu1 O4 2.441(4) .
Eu1 O7 2.441(5) .
Eu1 O1 2.456(5) .
Eu1 O2 2.464(5) .
Eu1 N3 2.571(6) .
Eu1 O3 2.686(5) .
Eu1 C1 2.817(7) .
Eu1 C9 2.924(7) .
C1 O1 1.250(9) .
C1 O2 1.260(9) .
C1 C2 1.496(10) .
C2 C7 1.389(11) .
C2 C3 1.397(12) .
C3 C4 1.386(11) .
C3 H3 0.9300 .
C4 C5 1.377(11) .
C4 H4 0.9300 .
C5 C6 1.401(11) .
C5 C8 1.468(11) .
C6 C7 1.394(11) .
C6 H6 0.9300 .
C7 H7 0.9300 .
C8 N1 1.299(10) .
C8 H16 1.01(2) .
C9 O4 1.226(7) .
C9 O3 1.280(8) .
C9 C10 1.499(9) .
C10 C15 1.381(9) .
C10 C11 1.394(9) .
C11 C12 1.380(9) .
C11 H11 0.9300 .
C12 C13 1.381(9) .
C12 N1 1.423(8) 3_455
C13 C14 1.376(9) .
C13 H13 0.9300 .
C14 C15 1.390(9) .
C14 C16 1.496(9) .
C15 H15 0.9300 .
C16 O6 1.237(8) 6_565
C16 O5 1.273(8) 4
C17 O7 1.329(13) .
C17 N2 1.421(15) .
C18 N2 1.473(14) .
C18 H18A 0.9600 .
C18 H18B 0.9600 .
C18 H18C 0.9600 .
C19 N2 1.494(16) .
C19 H19A 0.9600 .
C19 H19B 0.9600 .
C19 H19C 0.9600 .
C20 N3 1.345(9) .
C20 N4 1.371(9) .
C20 C23 1.456(10) .
C21 C22 1.365(10) .
C21 N4 1.378(10) .
C21 H21 0.9300 .
C22 N3 1.386(9) .
C22 H22 0.9300 .
C23 H23A 0.9600 .
C23 H23B 0.9600 .
C23 H23C 0.9600 .
N1 C12 1.423(8) 3_545
O3 Eu1 2.375(5) 7_556
O5 C16 1.273(8) 4_545
O6 C16 1.237(8) 6_566

loop_
_platon_squeeze_void_nr
_platon_squeeze_void_average_x
_platon_squeeze_void_average_y
_platon_squeeze_void_average_z
_platon_squeeze_void_volume
_platon_squeeze_void_count_electrons
_platon_squeeze_void_content
1 0.000 0.234 0.250 215 59 ' '
2 0.000 -0.234 0.750 215 58 ' '
3 0.500 0.266 0.750 215 58 ' '
4 0.500 0.734 0.250 215 59 ' '
